data_4125984
loop_
_publ_author_name
'Wang, Xiaoming'
'Gensch, Tobias'
'Lerchen, Andreas'
'Daniliuc, Constantin G.'
'Glorius, Frank'

_publ_section_title
;
 Cp*Rh(III)/Bicyclic Olefin Cocatalyzed C-H Bond Amidation by
 Intramolecular Amide Transfer.
;
_journal_issue 18
_journal_name_full 'Journal of the American Chemical Society'
_journal_page_first 6506
_journal_page_last 6512
_journal_paper_doi 10.1021/jacs.7b02725
_journal_volume 139
_journal_year 2017
_chemical_formula_sum 'C18 H22 N O2 Rh'
_chemical_formula_weight 387.27
_space_group_crystal_system monoclinic
_space_group_IT_number 14
_space_group_name_Hall '-P 2yn'
_space_group_name_H-M_alt 'P 1 21/n 1'
_symmetry_space_group_name_Hall '-P 2yn'
_symmetry_space_group_name_H-M 'P 1 21/n 1'
_atom_sites_solution_hydrogens geom
_cell_angle_alpha 90
_cell_angle_beta 103.801(2)
_cell_angle_gamma 90
_cell_formula_units_Z 4
_cell_length_a 12.4920(6)
_cell_length_b 8.7630(4)
_cell_length_c 15.2416(6)
_cell_measurement_reflns_used 9033
_cell_measurement_temperature 100.(2)
_cell_measurement_theta_max 25.3883
_cell_measurement_theta_min 2.7522
_cell_volume 1620.29(13)
_computing_cell_refinement 'SAINT V8.37A (Bruker AXS Inc., 2015)'
_computing_data_collection 'APEX2 v.2014.1--1 (Bruker AXS Inc., 2014)'
_computing_data_reduction 'SAINT V8.37A (Bruker AXS Inc., 2015)'
_computing_molecular_graphics 'XP (Sheldrick, 2014)'
_computing_publication_material 'SHELXL-2014 (Sheldrick, 2014)'
_computing_structure_refinement 'SHELXL-2014/7 (Sheldrick, 2014)'
_computing_structure_solution 'SHELXL-2014 (Sheldrick, 2014)'
_diffrn_ambient_temperature 100.(2)
_diffrn_detector_area_resol_mean 10.4167
_diffrn_measured_fraction_theta_full 0.994
_diffrn_measured_fraction_theta_max 0.994
_diffrn_measurement_device_type 'Bruker D8 Venture PHOTON 100 CMOS'
_diffrn_measurement_method 'omega and phi scans'
_diffrn_radiation_monochromator 'MX mirror'
_diffrn_radiation_type 'Mo K\a'
_diffrn_radiation_wavelength 0.71073
_diffrn_reflns_av_R_equivalents 0.0445
_diffrn_reflns_av_unetI/netI 0.0367
_diffrn_reflns_limit_h_max 16
_diffrn_reflns_limit_h_min -16
_diffrn_reflns_limit_k_max 11
_diffrn_reflns_limit_k_min -11
_diffrn_reflns_limit_l_max 19
_diffrn_reflns_limit_l_min -19
_diffrn_reflns_number 14670
_diffrn_reflns_theta_full 27.52
_diffrn_reflns_theta_max 27.52
_diffrn_reflns_theta_min 2.70
_diffrn_source 'Mo ImS'
_diffrn_source_type 'micro focus tube'
_exptl_absorpt_coefficient_mu 1.060
_exptl_absorpt_correction_T_max 0.93
_exptl_absorpt_correction_T_min 0.84
_exptl_absorpt_correction_type multi-scan
_exptl_absorpt_process_details
;
'Bruker AXS (2014). SADABS, Version 2014/5, Bruker AXS Inc., Madison,
Wisconsin, USA.'
;
_exptl_crystal_colour 'dark red'
_exptl_crystal_density_diffrn 1.588
_exptl_crystal_density_method 'not measured'
_exptl_crystal_description plate
_exptl_crystal_F_000 792
_exptl_crystal_size_max 0.243
_exptl_crystal_size_mid 0.164
_exptl_crystal_size_min 0.071
_refine_diff_density_max 0.613
_refine_diff_density_min -0.642
_refine_ls_extinction_method none
_refine_ls_goodness_of_fit_ref 1.048
_refine_ls_hydrogen_treatment constr
_refine_ls_matrix_type full
_refine_ls_number_parameters 205
_refine_ls_number_reflns 3708
_refine_ls_number_restraints 0
_refine_ls_restrained_S_all 1.048
_refine_ls_R_factor_all 0.0393
_refine_ls_R_factor_gt 0.0264
_refine_ls_shift/su_max 0.001
_refine_ls_shift/su_mean 0.000
_refine_ls_structure_factor_coef Fsqd
_refine_ls_weighting_details 'w=1/[\s^2^(Fo^2^)+(0.0097P)^2^+2.1616P] where P=(Fo^2^+2Fc^2^)/3'
_refine_ls_weighting_scheme calc
_refine_ls_wR_factor_gt 0.0498
_refine_ls_wR_factor_ref 0.0537
_reflns_number_gt 3067
_reflns_number_total 3708
_reflns_threshold_expression 'I > 2\s(I)'
_cod_data_source_file ja7b02725_si_002.cif
_cod_data_source_block glo8641
_cod_depositor_comments 'Adding full bibliography for 4125983--4125985.cif.'
_cod_database_code 4125984

loop_
_space_group_symop_operation_xyz
'x, y, z'
'-x+1/2, y+1/2, -z+1/2'
'-x, -y, -z'
'x-1/2, -y-1/2, z-1/2'

loop_
_atom_site_type_symbol
_atom_site_label
_atom_site_fract_x
_atom_site_fract_y
_atom_site_fract_z
_atom_site_U_iso_or_equiv
_atom_site_adp_type
_atom_site_calc_flag
_atom_site_refinement_flags_adp
_atom_site_refinement_flags_posn
_atom_site_occupancy
Rh Rh1 0.53348(2) 0.30642(2) 0.32469(2) 0.01071(6) Uani d . . 1
O O1 0.59362(13) 0.57416(19) 0.23020(11) 0.0157(4) Uani d . . 1
N N1 0.51400(16) 0.4519(2) 0.22343(13) 0.0135(4) Uani d . . 1
O O2 0.36681(15) 0.3662(2) 0.11960(12) 0.0247(4) Uani d . . 1
C C1 0.67645(19) 0.5542(3) 0.30605(15) 0.0129(5) Uani d . . 1
C C2 0.67065(18) 0.4321(3) 0.36368(15) 0.0119(5) Uani d . . 1
C C3 0.76196(19) 0.4148(3) 0.43816(16) 0.0150(5) Uani d . . 1
H H3 0.7637 0.3318 0.4785 0.018 Uiso calc U R 1
C C4 0.8489(2) 0.5169(3) 0.45322(17) 0.0191(6) Uani d . . 1
H H4 0.9089 0.5039 0.5043 0.023 Uiso calc U R 1
C C5 0.8495(2) 0.6384(3) 0.39452(17) 0.0196(6) Uani d . . 1
H H5 0.9096 0.7079 0.406 0.023 Uiso calc U R 1
C C6 0.7632(2) 0.6584(3) 0.31968(17) 0.0173(5) Uani d . . 1
H H6 0.7629 0.7404 0.2789 0.021 Uiso calc U R 1
C C7 0.4384(2) 0.4638(3) 0.14174(16) 0.0150(5) Uani d . . 1
C C8 0.4458(2) 0.5989(3) 0.08207(17) 0.0205(6) Uani d . . 1
H H8A 0.3917 0.5874 0.0242 0.031 Uiso calc U R 1
H H8B 0.5201 0.6043 0.0715 0.031 Uiso calc U R 1
H H8C 0.4304 0.6928 0.1118 0.031 Uiso calc U R 1
C C11 0.4767(2) 0.0683(3) 0.30483(16) 0.0158(5) Uani d . . 1
C C12 0.38512(19) 0.1549(3) 0.31438(16) 0.0140(5) Uani d . . 1
C C13 0.41630(19) 0.2320(3) 0.39957(16) 0.0134(5) Uani d . . 1
C C14 0.52532(19) 0.1831(3) 0.44588(15) 0.0138(5) Uani d . . 1
C C15 0.56530(19) 0.0867(3) 0.38658(16) 0.0147(5) Uani d . . 1
C C16 0.4832(2) -0.0347(3) 0.22831(18) 0.0247(6) Uani d . . 1
H H16A 0.465 -0.1392 0.2425 0.037 Uiso calc U R 1
H H16B 0.5581 -0.0322 0.2188 0.037 Uiso calc U R 1
H H16C 0.4308 -0.0003 0.1733 0.037 Uiso calc U R 1
C C17 0.2739(2) 0.1613(3) 0.24992(18) 0.0241(6) Uani d . . 1
H H17A 0.2817 0.1434 0.1883 0.036 Uiso calc U R 1
H H17B 0.2411 0.2621 0.2533 0.036 Uiso calc U R 1
H H17C 0.2262 0.0826 0.266 0.036 Uiso calc U R 1
C C18 0.3439(2) 0.3359(3) 0.43723(18) 0.0209(6) Uani d . . 1
H H18A 0.3051 0.4053 0.3898 0.031 Uiso calc U R 1
H H18B 0.389 0.3953 0.487 0.031 Uiso calc U R 1
H H18C 0.29 0.2754 0.4597 0.031 Uiso calc U R 1
C C19 0.5816(2) 0.2237(3) 0.54168(16) 0.0211(6) Uani d . . 1
H H19A 0.5451 0.1707 0.5832 0.032 Uiso calc U R 1
H H19B 0.5771 0.3342 0.5501 0.032 Uiso calc U R 1
H H19C 0.6591 0.1927 0.5541 0.032 Uiso calc U R 1
C C20 0.6738(2) 0.0065(3) 0.40421(19) 0.0236(6) Uani d . . 1
H H20A 0.7228 0.0484 0.4589 0.035 Uiso calc U R 1
H H20B 0.7071 0.0214 0.3527 0.035 Uiso calc U R 1
H H20C 0.6628 -0.1027 0.4126 0.035 Uiso calc U R 1

loop_
_atom_site_aniso_label
_atom_site_aniso_U_11
_atom_site_aniso_U_22
_atom_site_aniso_U_33
_atom_site_aniso_U_12
_atom_site_aniso_U_13
_atom_site_aniso_U_23
Rh1 0.01077(9) 0.00987(9) 0.01055(9) -0.00109(8) 0.00068(6) 0.00084(8)
O1 0.0164(9) 0.0125(8) 0.0165(8) -0.0055(7) 0.0006(7) 0.0028(7)
N1 0.0123(10) 0.0111(10) 0.0154(10) -0.0055(8) 0.0002(8) 0.0025(8)
O2 0.0231(10) 0.0262(10) 0.0193(9) -0.0098(8) -0.0061(8) 0.0048(8)
C1 0.0114(11) 0.0151(12) 0.0121(11) 0.0012(9) 0.0028(9) -0.0031(9)
C2 0.0102(11) 0.0135(12) 0.0128(11) -0.0015(9) 0.0040(9) -0.0045(9)
C3 0.0125(11) 0.0189(12) 0.0139(11) 0.0010(10) 0.0037(9) -0.0012(10)
C4 0.0093(12) 0.0314(15) 0.0159(13) -0.0013(10) 0.0018(10) -0.0064(11)
C5 0.0118(12) 0.0251(13) 0.0243(14) -0.0064(10) 0.0092(10) -0.0115(11)
C6 0.0192(13) 0.0142(13) 0.0206(13) -0.0030(9) 0.0092(10) -0.0035(10)
C7 0.0138(12) 0.0167(12) 0.0141(12) 0.0026(9) 0.0023(9) 0.0020(10)
C8 0.0252(14) 0.0179(13) 0.0153(12) -0.0004(11) -0.0012(10) 0.0047(11)
C11 0.0219(13) 0.0116(12) 0.0153(12) -0.0050(10) 0.0069(10) -0.0001(10)
C12 0.0137(12) 0.0140(12) 0.0132(11) -0.0039(9) 0.0011(9) 0.0028(9)
C13 0.0146(12) 0.0119(12) 0.0147(12) -0.0028(9) 0.0055(9) 0.0024(9)
C14 0.0168(11) 0.0122(11) 0.0115(11) -0.0038(10) 0.0016(9) 0.0032(10)
C15 0.0163(12) 0.0095(11) 0.0177(12) -0.0003(9) 0.0031(10) 0.0046(10)
C16 0.0323(16) 0.0225(14) 0.0217(14) -0.0088(12) 0.0114(12) -0.0065(12)
C17 0.0181(13) 0.0302(16) 0.0211(13) -0.0071(11) -0.0009(11) 0.0056(12)
C18 0.0238(14) 0.0176(14) 0.0236(13) 0.0028(10) 0.0102(11) 0.0009(11)
C19 0.0264(14) 0.0216(15) 0.0132(12) -0.0086(11) 0.0008(10) 0.0014(10)
C20 0.0202(14) 0.0172(13) 0.0335(16) 0.0053(10) 0.0064(12) 0.0053(12)

loop_
_atom_type_symbol
_atom_type_description
_atom_type_scat_dispersion_real
_atom_type_scat_dispersion_imag
_atom_type_scat_source
C C 0.0033 0.0016 'International Tables Vol C Tables 4.2.6.8 and 6.1.1.4'
H H 0.0000 0.0000 'International Tables Vol C Tables 4.2.6.8 and 6.1.1.4'
N N 0.0061 0.0033 'International Tables Vol C Tables 4.2.6.8 and 6.1.1.4'
O O 0.0106 0.0060 'International Tables Vol C Tables 4.2.6.8 and 6.1.1.4'
Rh Rh -1.1178 0.9187 'International Tables Vol C Tables 4.2.6.8 and 6.1.1.4'

loop_
_geom_angle_atom_site_label_1
_geom_angle_atom_site_label_2
_geom_angle_atom_site_label_3
_geom_angle
N1 Rh1 C2 79.27(9)
N1 Rh1 C15 154.48(9)
C2 Rh1 C15 107.95(9)
N1 Rh1 C13 129.50(9)
C2 Rh1 C13 130.42(9)
C15 Rh1 C13 64.74(9)
N1 Rh1 C14 165.75(9)
C2 Rh1 C14 103.44(9)
C15 Rh1 C14 38.32(9)
C13 Rh1 C14 38.94(8)
N1 Rh1 C11 121.99(8)
C2 Rh1 C11 141.84(9)
C15 Rh1 C11 39.41(9)
C13 Rh1 C11 63.24(9)
C14 Rh1 C11 64.19(9)
N1 Rh1 C12 112.35(8)
C2 Rh1 C12 167.10(9)
C15 Rh1 C12 64.15(9)
C13 Rh1 C12 37.79(9)
C14 Rh1 C12 63.89(8)
C11 Rh1 C12 36.85(9)
C1 O1 N1 109.51(17)
C7 N1 O1 108.66(18)
C7 N1 Rh1 133.43(16)
O1 N1 Rh1 117.91(13)
O1 C1 C6 116.5(2)
O1 C1 C2 119.2(2)
C6 C1 C2 124.3(2)
C1 C2 C3 115.8(2)
C1 C2 Rh1 113.79(16)
C3 C2 Rh1 130.45(18)
C4 C3 C2 121.0(2)
C4 C3 H3 119.5
C2 C3 H3 119.5
C3 C4 C5 120.8(2)
C3 C4 H4 119.6
C5 C4 H4 119.6
C6 C5 C4 120.3(2)
C6 C5 H5 119.8
C4 C5 H5 119.8
C5 C6 C1 117.8(2)
C5 C6 H6 121.1
C1 C6 H6 121.1
O2 C7 N1 119.7(2)
O2 C7 C8 121.8(2)
N1 C7 C8 118.5(2)
C7 C8 H8A 109.5
C7 C8 H8B 109.5
H8A C8 H8B 109.5
C7 C8 H8C 109.5
H8A C8 H8C 109.5
H8B C8 H8C 109.5
C12 C11 C15 108.7(2)
C12 C11 C16 127.1(2)
C15 C11 C16 124.1(2)
C12 C11 Rh1 73.62(14)
C15 C11 Rh1 67.99(13)
C16 C11 Rh1 127.22(18)
C11 C12 C13 107.2(2)
C11 C12 C17 126.9(2)
C13 C12 C17 125.8(2)
C11 C12 Rh1 69.53(13)
C13 C12 Rh1 67.55(13)
C17 C12 Rh1 129.91(17)
C12 C13 C14 108.9(2)
C12 C13 C18 125.3(2)
C14 C13 C18 125.6(2)
C12 C13 Rh1 74.66(14)
C14 C13 Rh1 70.63(13)
C18 C13 Rh1 124.63(17)
C15 C14 C13 107.54(19)
C15 C14 C19 127.5(2)
C13 C14 C19 124.9(2)
C15 C14 Rh1 69.91(13)
C13 C14 Rh1 70.43(13)
C19 C14 Rh1 127.18(17)
C14 C15 C11 107.4(2)
C14 C15 C20 127.6(2)
C11 C15 C20 124.8(2)
C14 C15 Rh1 71.77(13)
C11 C15 Rh1 72.60(13)
C20 C15 Rh1 124.60(17)
C11 C16 H16A 109.5
C11 C16 H16B 109.5
H16A C16 H16B 109.5
C11 C16 H16C 109.5
H16A C16 H16C 109.5
H16B C16 H16C 109.5
C12 C17 H17A 109.5
C12 C17 H17B 109.5
H17A C17 H17B 109.5
C12 C17 H17C 109.5
H17A C17 H17C 109.5
H17B C17 H17C 109.5
C13 C18 H18A 109.5
C13 C18 H18B 109.5
H18A C18 H18B 109.5
C13 C18 H18C 109.5
H18A C18 H18C 109.5
H18B C18 H18C 109.5
C14 C19 H19A 109.5
C14 C19 H19B 109.5
H19A C19 H19B 109.5
C14 C19 H19C 109.5
H19A C19 H19C 109.5
H19B C19 H19C 109.5
C15 C20 H20A 109.5
C15 C20 H20B 109.5
H20A C20 H20B 109.5
C15 C20 H20C 109.5
H20A C20 H20C 109.5
H20B C20 H20C 109.5

loop_
_geom_bond_atom_site_label_1
_geom_bond_atom_site_label_2
_geom_bond_distance
Rh1 N1 1.972(2)
Rh1 C2 2.004(2)
Rh1 C15 2.139(2)
Rh1 C13 2.161(2)
Rh1 C14 2.163(2)
Rh1 C11 2.202(2)
Rh1 C12 2.255(2)
O1 C1 1.366(3)
O1 N1 1.449(2)
N1 C7 1.376(3)
O2 C7 1.225(3)
C1 C6 1.394(3)
C1 C2 1.397(3)
C2 C3 1.412(3)
C3 C4 1.383(3)
C3 H3 0.95
C4 C5 1.392(4)
C4 H4 0.95
C5 C6 1.382(3)
C5 H5 0.95
C6 H6 0.95
C7 C8 1.509(3)
C8 H8A 0.98
C8 H8B 0.98
C8 H8C 0.98
C11 C12 1.409(3)
C11 C15 1.465(3)
C11 C16 1.492(3)
C12 C13 1.433(3)
C12 C17 1.499(3)
C13 C14 1.441(3)
C13 C18 1.492(3)
C14 C15 1.412(3)
C14 C19 1.504(3)
C15 C20 1.493(3)
C16 H16A 0.98
C16 H16B 0.98
C16 H16C 0.98
C17 H17A 0.98
C17 H17B 0.98
C17 H17C 0.98
C18 H18A 0.98
C18 H18B 0.98
C18 H18C 0.98
C19 H19A 0.98
C19 H19B 0.98
C19 H19C 0.98
C20 H20A 0.98
C20 H20B 0.98
C20 H20C 0.98

loop_
_geom_torsion_atom_site_label_1
_geom_torsion_atom_site_label_2
_geom_torsion_atom_site_label_3
_geom_torsion_atom_site_label_4
_geom_torsion
C1 O1 N1 C7 -173.08(19)
C1 O1 N1 Rh1 5.9(2)
N1 O1 C1 C6 176.6(2)
N1 O1 C1 C2 -2.5(3)
O1 C1 C2 C3 177.0(2)
C6 C1 C2 C3 -2.0(4)
O1 C1 C2 Rh1 -1.8(3)
C6 C1 C2 Rh1 179.22(19)
C1 C2 C3 C4 2.1(3)
Rh1 C2 C3 C4 -179.43(19)
C2 C3 C4 C5 -1.0(4)
C3 C4 C5 C6 -0.4(4)
C4 C5 C6 C1 0.5(4)
O1 C1 C6 C5 -178.2(2)
C2 C1 C6 C5 0.8(4)
O1 N1 C7 O2 175.9(2)
Rh1 N1 C7 O2 -2.9(4)
O1 N1 C7 C8 -4.7(3)
Rh1 N1 C7 C8 176.52(18)
C15 C11 C12 C13 2.1(3)
C16 C11 C12 C13 178.2(2)
Rh1 C11 C12 C13 -57.17(16)
C15 C11 C12 C17 -175.6(2)
C16 C11 C12 C17 0.6(4)
Rh1 C11 C12 C17 125.2(2)
C15 C11 C12 Rh1 59.23(16)
C16 C11 C12 Rh1 -124.6(3)
C11 C12 C13 C14 -4.3(3)
C17 C12 C13 C14 173.3(2)
Rh1 C12 C13 C14 -62.75(16)
C11 C12 C13 C18 -179.7(2)
C17 C12 C13 C18 -2.0(4)
Rh1 C12 C13 C18 121.9(2)
C11 C12 C13 Rh1 58.41(16)
C17 C12 C13 Rh1 -123.9(2)
C12 C13 C14 C15 5.0(3)
C18 C13 C14 C15 -179.6(2)
Rh1 C13 C14 C15 -60.35(16)
C12 C13 C14 C19 -172.4(2)
C18 C13 C14 C19 3.0(4)
Rh1 C13 C14 C19 122.3(2)
C12 C13 C14 Rh1 65.35(16)
C18 C13 C14 Rh1 -119.3(2)
C13 C14 C15 C11 -3.6(3)
C19 C14 C15 C11 173.7(2)
Rh1 C14 C15 C11 -64.31(16)
C13 C14 C15 C20 -179.3(2)
C19 C14 C15 C20 -2.0(4)
Rh1 C14 C15 C20 120.1(3)
C13 C14 C15 Rh1 60.68(16)
C19 C14 C15 Rh1 -122.0(2)
C12 C11 C15 C14 1.0(3)
C16 C11 C15 C14 -175.3(2)
Rh1 C11 C15 C14 63.76(16)
C12 C11 C15 C20 176.8(2)
C16 C11 C15 C20 0.5(4)
Rh1 C11 C15 C20 -120.5(2)
C12 C11 C15 Rh1 -62.77(17)
C16 C11 C15 Rh1 120.9(2)
